data_7205581
loop_
_publ_author_name
'Garg, Sonali'
'Shreeve, Jean'ne M.'

_publ_section_title
;
 Trifluoromethyl- or pentafluorosulfanyl-substituted
 poly-1,2,3-triazole compounds as dense stable energetic materials
;
_journal_issue 13
_journal_name_full 'Journal of Materials Chemistry'
_journal_page_first 4787
_journal_paper_doi 10.1039/c0jm04229c
_journal_volume 21
_journal_year 2011
_chemical_formula_moiety 'C15 H15 F9 N10'
_chemical_formula_sum 'C15 H15 F9 N10'
_chemical_formula_weight 506.37
_chemical_name_systematic
; 
 tris(2-(4-(trifluoromethyl)-1H-1,2,3-triazol-1-yl)ethyl)amine 
;
_space_group_IT_number 14
_symmetry_cell_setting monoclinic
_symmetry_space_group_name_Hall '-P 2ybc'
_symmetry_space_group_name_H-M 'P 1 21/c 1'
_atom_sites_solution_hydrogens geom
_atom_sites_solution_primary direct
_atom_sites_solution_secondary difmap
_audit_creation_date 2010-06-23
_audit_creation_method 'from SHELXTL CIF, local template and enCIFer'
_cell_angle_alpha 90.00
_cell_angle_beta 104.906(2)
_cell_angle_gamma 90.00
_cell_formula_units_Z 4
_cell_length_a 9.7121(14)
_cell_length_b 14.214(2)
_cell_length_c 15.290(2)
_cell_measurement_temperature 100(2)
_cell_volume 2039.7(5)
_computing_cell_refinement 'Bruker APEX2 v2009.3-0 (Bruker, 2009)'
_computing_data_collection 'Bruker APEX2 v2009.3-0 (Bruker, 2009)'
_computing_data_reduction
;
Bruker SAINT v7.60A (Bruker, 2009), Bruker XPREP v2008/2 (Bruker, 2008)
;
_computing_molecular_graphics 'Bruker SHELXTL v2008/4 (Bruker, 2008)'
_computing_publication_material 'Bruker SHELXTL v2008/4 (Bruker, 2008)'
_computing_structure_refinement 'Bruker SHELXTL v2008/4 (Bruker, 2008)'
_computing_structure_solution 'Bruker SHELXTL v2008/4 (Bruker, 2008)'
_diffrn_ambient_temperature 100(2)
_diffrn_measured_fraction_theta_full 0.990
_diffrn_measured_fraction_theta_max 0.990
_diffrn_measurement_device_type 'Bruker SMART APEX II CCD'
_diffrn_measurement_method '\w scans'
_diffrn_radiation_monochromator graphite
_diffrn_radiation_source 'fine focus sealed tube'
_diffrn_radiation_type MoK\a
_diffrn_radiation_wavelength 0.71073
_diffrn_reflns_av_R_equivalents 0.0386
_diffrn_reflns_av_sigmaI/netI 0.0334
_diffrn_reflns_limit_h_max 12
_diffrn_reflns_limit_h_min -12
_diffrn_reflns_limit_k_max 18
_diffrn_reflns_limit_k_min -18
_diffrn_reflns_limit_l_max 20
_diffrn_reflns_limit_l_min -20
_diffrn_reflns_number 21138
_diffrn_reflns_theta_full 28.40
_diffrn_reflns_theta_max 28.40
_diffrn_reflns_theta_min 1.99
_exptl_absorpt_coefficient_mu 0.165
_exptl_absorpt_correction_T_max 0.7457
_exptl_absorpt_correction_T_min 0.6495
_exptl_absorpt_correction_type multi-scan
_exptl_absorpt_process_details 'SADABS v2008/1 (Bruker, 2008)'
_exptl_crystal_colour colorless
_exptl_crystal_density_diffrn 1.649
_exptl_crystal_density_method 'not measured'
_exptl_crystal_description 'irregular prism'
_exptl_crystal_F_000 1024
_exptl_crystal_size_max 0.24
_exptl_crystal_size_mid 0.21
_exptl_crystal_size_min 0.12
_refine_diff_density_max 0.421
_refine_diff_density_min -0.481
_refine_diff_density_rms 0.053
_refine_ls_extinction_method none
_refine_ls_goodness_of_fit_ref 1.039
_refine_ls_hydrogen_treatment constr
_refine_ls_matrix_type full
_refine_ls_number_parameters 307
_refine_ls_number_reflns 5063
_refine_ls_number_restraints 0
_refine_ls_restrained_S_all 1.039
_refine_ls_R_factor_all 0.0614
_refine_ls_R_factor_gt 0.0418
_refine_ls_shift/su_max 0.000
_refine_ls_shift/su_mean 0.000
_refine_ls_structure_factor_coef Fsqd
_refine_ls_weighting_details 'calc w=1/[\s^2^(Fo^2^)+(0.0376P)^2^+0.9602P] where P=(Fo^2^+2Fc^2^)/3'
_refine_ls_weighting_scheme calc
_refine_ls_wR_factor_gt 0.0913
_refine_ls_wR_factor_ref 0.1008
_reflns_number_gt 3785
_reflns_number_total 5063
_reflns_threshold_expression I>2\s(I)
_cod_data_source_file 0jm04229c.txt
_cod_data_source_block shrv119
_cod_depositor_comments
;
The following automatic conversions were performed:
'_symmetry_cell_setting' value 'Monoclinic' changed to 'monoclinic'
according to '/home/saulius/struct/CIF-dictionaries/cif_core.dic'
dictionary named 'cif_core.dic' version 2.4.1 from 2010-06-29.

Automatic conversion script
Id: cif_fix_enum 1555 2011-01-17 13:19:09Z saulius 
;
_cod_original_cell_volume 2039.8(5)
_cod_original_sg_symbol_H-M P2(1)/c
_cod_database_code 7205581

loop_
_symmetry_equiv_pos_as_xyz
'x, y, z'
'-x, y+1/2, -z+1/2'
'-x, -y, -z'
'x, -y-1/2, z-1/2'

loop_
_atom_site_label
_atom_site_type_symbol
_atom_site_fract_x
_atom_site_fract_y
_atom_site_fract_z
_atom_site_U_iso_or_equiv
_atom_site_adp_type
_atom_site_occupancy
_atom_site_symmetry_multiplicity
_atom_site_calc_flag
_atom_site_refinement_flags
_atom_site_disorder_assembly
_atom_site_disorder_group
N1 N 1.23531(13) 0.63498(9) 0.24919(9) 0.0179(3) Uani 1 1 d . . .
C2 C 1.24833(16) 0.73336(11) 0.22251(11) 0.0219(3) Uani 1 1 d . . .
H2A H 1.3455 0.7437 0.2151 0.026 Uiso 1 1 calc R . .
H2B H 1.2357 0.7752 0.2716 0.026 Uiso 1 1 calc R . .
C3 C 1.14106(17) 0.76003(12) 0.13558(11) 0.0219(3) Uani 1 1 d . . .
H3A H 1.1645 0.8234 0.1167 0.026 Uiso 1 1 calc R . .
H3B H 1.1481 0.7150 0.0875 0.026 Uiso 1 1 calc R . .
N4 N 0.99393(14) 0.76033(9) 0.14473(9) 0.0189(3) Uani 1 1 d . . .
N5 N 0.96526(14) 0.78778(10) 0.22253(9) 0.0236(3) Uani 1 1 d . . .
N6 N 0.82595(14) 0.79059(10) 0.20795(9) 0.0239(3) Uani 1 1 d . . .
C7 C 0.76742(17) 0.76597(11) 0.12057(11) 0.0214(3) Uani 1 1 d . . .
C8 C 0.87372(17) 0.74629(11) 0.07958(11) 0.0215(3) Uani 1 1 d . . .
H8 H 0.8645 0.7271 0.0188 0.026 Uiso 1 1 calc R . .
C9 C 0.61127(18) 0.76749(13) 0.08162(12) 0.0278(4) Uani 1 1 d . . .
F10 F 0.57704(11) 0.74031(9) -0.00488(7) 0.0402(3) Uani 1 1 d . . .
F11 F 0.55617(11) 0.85408(8) 0.08304(8) 0.0426(3) Uani 1 1 d . . .
F12 F 0.53991(11) 0.71223(9) 0.12516(9) 0.0459(3) Uani 1 1 d . . .
C13 C 1.29687(16) 0.57197(11) 0.19266(11) 0.0188(3) Uani 1 1 d . . .
H13A H 1.4021 0.5747 0.2138 0.023 Uiso 1 1 calc R . .
H13B H 1.2690 0.5947 0.1293 0.023 Uiso 1 1 calc R . .
C14 C 1.24919(16) 0.47065(11) 0.19506(11) 0.0207(3) Uani 1 1 d . . .
H14A H 1.3088 0.4300 0.1670 0.025 Uiso 1 1 calc R . .
H14B H 1.2642 0.4507 0.2589 0.025 Uiso 1 1 calc R . .
N15 N 1.09890(13) 0.45717(9) 0.14748(9) 0.0178(3) Uani 1 1 d . . .
N16 N 1.06282(15) 0.39153(10) 0.08229(9) 0.0228(3) Uani 1 1 d . . .
N17 N 0.92302(15) 0.39212(10) 0.05237(9) 0.0237(3) Uani 1 1 d . . .
C18 C 0.87165(16) 0.45839(11) 0.09958(10) 0.0189(3) Uani 1 1 d . . .
C19 C 0.98256(16) 0.50036(11) 0.16064(10) 0.0184(3) Uani 1 1 d . . .
H19 H 0.9784 0.5488 0.2027 0.022 Uiso 1 1 calc R . .
C20 C 0.71635(17) 0.47593(12) 0.08192(11) 0.0236(3) Uani 1 1 d . . .
F21 F 0.68866(11) 0.54013(9) 0.13808(8) 0.0435(3) Uani 1 1 d . . .
F22 F 0.64416(12) 0.39912(8) 0.09191(10) 0.0526(4) Uani 1 1 d . . .
F23 F 0.65940(12) 0.50805(10) -0.00117(8) 0.0461(3) Uani 1 1 d . . .
C24 C 1.30619(16) 0.62183(12) 0.34550(10) 0.0222(3) Uani 1 1 d . . .
H24A H 1.3979 0.6562 0.3601 0.027 Uiso 1 1 calc R . .
H24B H 1.3273 0.5542 0.3572 0.027 Uiso 1 1 calc R . .
C25 C 1.21634(16) 0.65636(13) 0.40738(11) 0.0232(3) Uani 1 1 d . . .
H25A H 1.2718 0.6499 0.4712 0.028 Uiso 1 1 calc R . .
H25B H 1.1945 0.7239 0.3955 0.028 Uiso 1 1 calc R . .
N26 N 1.08265(13) 0.60385(9) 0.39399(9) 0.0189(3) Uani 1 1 d . . .
N27 N 1.08344(14) 0.50920(10) 0.39932(10) 0.0233(3) Uani 1 1 d . . .
N28 N 0.95089(14) 0.48163(10) 0.38816(10) 0.0236(3) Uani 1 1 d . . .
C29 C 0.86728(16) 0.55950(12) 0.37581(11) 0.0207(3) Uani 1 1 d . . .
C30 C 0.94928(16) 0.63791(12) 0.37894(10) 0.0197(3) Uani 1 1 d . . .
H30 H 0.9193 0.7017 0.3721 0.024 Uiso 1 1 calc R . .
C31 C 0.71070(17) 0.55297(13) 0.36255(12) 0.0268(4) Uani 1 1 d . . .
F32 F 0.67117(11) 0.54614(11) 0.43940(8) 0.0541(4) Uani 1 1 d . . .
F33 F 0.64503(11) 0.62846(8) 0.31911(8) 0.0407(3) Uani 1 1 d . . .
F34 F 0.65442(12) 0.47821(9) 0.31299(9) 0.0468(3) Uani 1 1 d . . .

loop_
_atom_site_aniso_label
_atom_site_aniso_U_11
_atom_site_aniso_U_22
_atom_site_aniso_U_33
_atom_site_aniso_U_23
_atom_site_aniso_U_13
_atom_site_aniso_U_12
N1 0.0170(6) 0.0181(7) 0.0186(6) -0.0028(5) 0.0048(5) -0.0006(5)
C2 0.0209(7) 0.0184(8) 0.0275(9) -0.0051(6) 0.0081(7) -0.0033(6)
C3 0.0243(8) 0.0176(8) 0.0269(8) 0.0019(6) 0.0123(7) 0.0006(6)
N4 0.0247(7) 0.0155(6) 0.0182(6) -0.0005(5) 0.0084(5) 0.0021(5)
N5 0.0258(7) 0.0255(7) 0.0212(7) -0.0035(6) 0.0093(6) 0.0018(6)
N6 0.0261(7) 0.0242(7) 0.0227(7) -0.0014(6) 0.0088(6) 0.0028(6)
C7 0.0247(8) 0.0182(8) 0.0214(8) 0.0015(6) 0.0061(6) 0.0029(6)
C8 0.0270(8) 0.0194(8) 0.0178(7) 0.0004(6) 0.0054(6) 0.0012(6)
C9 0.0277(9) 0.0267(9) 0.0288(9) 0.0026(7) 0.0068(7) 0.0042(7)
F10 0.0309(6) 0.0521(8) 0.0324(6) -0.0080(5) -0.0015(5) 0.0003(5)
F11 0.0326(6) 0.0347(6) 0.0559(8) -0.0016(5) 0.0033(5) 0.0142(5)
F12 0.0275(6) 0.0551(8) 0.0587(8) 0.0197(6) 0.0174(5) 0.0023(5)
C13 0.0178(7) 0.0194(8) 0.0201(8) -0.0012(6) 0.0068(6) -0.0002(6)
C14 0.0179(7) 0.0196(8) 0.0234(8) 0.0001(6) 0.0031(6) 0.0005(6)
N15 0.0208(6) 0.0151(6) 0.0172(6) -0.0012(5) 0.0046(5) -0.0007(5)
N16 0.0261(7) 0.0207(7) 0.0205(7) -0.0049(6) 0.0040(6) 0.0000(6)
N17 0.0259(7) 0.0224(7) 0.0209(7) -0.0037(6) 0.0025(6) 0.0002(6)
C18 0.0224(7) 0.0159(8) 0.0179(8) 0.0000(6) 0.0041(6) -0.0010(6)
C19 0.0207(7) 0.0174(8) 0.0176(7) -0.0009(6) 0.0060(6) 0.0004(6)
C20 0.0232(8) 0.0227(8) 0.0234(8) -0.0005(7) 0.0029(7) -0.0013(7)
F21 0.0272(5) 0.0599(8) 0.0445(7) -0.0222(6) 0.0113(5) 0.0040(5)
F22 0.0248(6) 0.0316(6) 0.0954(11) 0.0129(7) 0.0044(6) -0.0089(5)
F23 0.0308(6) 0.0773(9) 0.0287(6) 0.0160(6) 0.0047(5) 0.0204(6)
C24 0.0146(7) 0.0317(9) 0.0196(8) -0.0037(7) 0.0033(6) -0.0013(6)
C25 0.0194(7) 0.0299(9) 0.0203(8) -0.0077(7) 0.0051(6) -0.0064(7)
N26 0.0188(6) 0.0204(7) 0.0182(6) -0.0028(5) 0.0059(5) 0.0002(5)
N27 0.0226(7) 0.0214(7) 0.0260(7) -0.0005(6) 0.0063(6) 0.0024(6)
N28 0.0234(7) 0.0210(7) 0.0274(8) -0.0009(6) 0.0085(6) 0.0005(6)
C29 0.0204(7) 0.0238(8) 0.0184(8) 0.0005(6) 0.0059(6) 0.0014(6)
C30 0.0195(7) 0.0217(8) 0.0187(8) 0.0013(6) 0.0063(6) 0.0036(6)
C31 0.0217(8) 0.0329(10) 0.0256(9) 0.0046(7) 0.0059(7) 0.0000(7)
F32 0.0248(6) 0.1090(12) 0.0318(6) 0.0144(7) 0.0135(5) 0.0011(6)
F33 0.0208(5) 0.0426(7) 0.0568(8) 0.0147(6) 0.0069(5) 0.0061(5)
F34 0.0281(6) 0.0441(7) 0.0643(8) -0.0090(6) 0.0047(6) -0.0126(5)

loop_
_atom_type_symbol
_atom_type_description
_atom_type_scat_dispersion_real
_atom_type_scat_dispersion_imag
_atom_type_scat_source
C C 0.0033 0.0016 'International Tables Vol C Tables 4.2.6.8 and 6.1.1.4'
H H 0.0000 0.0000 'International Tables Vol C Tables 4.2.6.8 and 6.1.1.4'
N N 0.0061 0.0033 'International Tables Vol C Tables 4.2.6.8 and 6.1.1.4'
F F 0.0171 0.0103 'International Tables Vol C Tables 4.2.6.8 and 6.1.1.4'

loop_
_geom_angle_atom_site_label_1
_geom_angle_atom_site_label_2
_geom_angle_atom_site_label_3
_geom_angle
_geom_angle_site_symmetry_1
_geom_angle_site_symmetry_3
_geom_angle_publ_flag
C24 N1 C2 110.33(12) . . ?
C24 N1 C13 110.77(12) . . ?
C2 N1 C13 109.77(12) . . ?
N1 C2 C3 113.17(13) . . ?
N1 C2 H2A 108.9 . . ?
C3 C2 H2A 108.9 . . ?
N1 C2 H2B 108.9 . . ?
C3 C2 H2B 108.9 . . ?
H2A C2 H2B 107.8 . . ?
N4 C3 C2 112.57(13) . . ?
N4 C3 H3A 109.1 . . ?
C2 C3 H3A 109.1 . . ?
N4 C3 H3B 109.1 . . ?
C2 C3 H3B 109.1 . . ?
H3A C3 H3B 107.8 . . ?
C8 N4 N5 111.16(13) . . ?
C8 N4 C3 127.62(13) . . ?
N5 N4 C3 120.74(13) . . ?
N6 N5 N4 107.26(12) . . ?
N5 N6 C7 108.15(13) . . ?
N6 C7 C8 109.25(14) . . ?
N6 C7 C9 121.27(14) . . ?
C8 C7 C9 129.41(16) . . ?
N4 C8 C7 104.17(14) . . ?
N4 C8 H8 127.9 . . ?
C7 C8 H8 127.9 . . ?
F12 C9 F10 107.17(15) . . ?
F12 C9 F11 105.72(14) . . ?
F10 C9 F11 106.39(14) . . ?
F12 C9 C7 113.63(14) . . ?
F10 C9 C7 111.27(14) . . ?
F11 C9 C7 112.20(15) . . ?
N1 C13 C14 112.99(12) . . ?
N1 C13 H13A 109.0 . . ?
C14 C13 H13A 109.0 . . ?
N1 C13 H13B 109.0 . . ?
C14 C13 H13B 109.0 . . ?
H13A C13 H13B 107.8 . . ?
N15 C14 C13 112.54(13) . . ?
N15 C14 H14A 109.1 . . ?
C13 C14 H14A 109.1 . . ?
N15 C14 H14B 109.1 . . ?
C13 C14 H14B 109.1 . . ?
H14A C14 H14B 107.8 . . ?
N16 N15 C19 111.02(13) . . ?
N16 N15 C14 119.66(12) . . ?
C19 N15 C14 129.28(13) . . ?
N17 N16 N15 107.58(12) . . ?
N16 N17 C18 107.87(13) . . ?
N17 C18 C19 109.45(14) . . ?
N17 C18 C20 121.03(14) . . ?
C19 C18 C20 129.52(15) . . ?
N15 C19 C18 104.07(14) . . ?
N15 C19 H19 128.0 . . ?
C18 C19 H19 128.0 . . ?
F21 C20 F22 106.87(14) . . ?
F21 C20 F23 106.17(14) . . ?
F22 C20 F23 106.87(14) . . ?
F21 C20 C18 111.32(13) . . ?
F22 C20 C18 112.54(14) . . ?
F23 C20 C18 112.66(14) . . ?
N1 C24 C25 112.72(13) . . ?
N1 C24 H24A 109.0 . . ?
C25 C24 H24A 109.0 . . ?
N1 C24 H24B 109.0 . . ?
C25 C24 H24B 109.0 . . ?
H24A C24 H24B 107.8 . . ?
N26 C25 C24 112.17(13) . . ?
N26 C25 H25A 109.2 . . ?
C24 C25 H25A 109.2 . . ?
N26 C25 H25B 109.2 . . ?
C24 C25 H25B 109.2 . . ?
H25A C25 H25B 107.9 . . ?
C30 N26 N27 111.08(13) . . ?
C30 N26 C25 128.29(14) . . ?
N27 N26 C25 120.59(13) . . ?
N28 N27 N26 107.44(12) . . ?
N27 N28 C29 107.82(13) . . ?
N28 C29 C30 109.79(14) . . ?
N28 C29 C31 121.56(15) . . ?
C30 C29 C31 128.65(15) . . ?
N26 C30 C29 103.87(14) . . ?
N26 C30 H30 128.1 . . ?
C29 C30 H30 128.1 . . ?
F32 C31 F33 106.79(15) . . ?
F32 C31 F34 105.89(15) . . ?
F33 C31 F34 106.46(14) . . ?
F32 C31 C29 113.71(14) . . ?
F33 C31 C29 111.06(14) . . ?
F34 C31 C29 112.46(14) . . ?

loop_
_geom_bond_atom_site_label_1
_geom_bond_atom_site_label_2
_geom_bond_distance
_geom_bond_site_symmetry_2
_geom_bond_publ_flag
N1 C24 1.468(2) . ?
N1 C2 1.471(2) . ?
N1 C13 1.4738(19) . ?
C2 C3 1.511(2) . ?
C2 H2A 0.9900 . ?
C2 H2B 0.9900 . ?
C3 N4 1.4711(19) . ?
C3 H3A 0.9900 . ?
C3 H3B 0.9900 . ?
N4 C8 1.341(2) . ?
N4 N5 1.3473(18) . ?
N5 N6 1.3140(19) . ?
N6 C7 1.356(2) . ?
C7 C8 1.367(2) . ?
C7 C9 1.480(2) . ?
C8 H8 0.9500 . ?
C9 F12 1.333(2) . ?
C9 F10 1.335(2) . ?
C9 F11 1.344(2) . ?
C13 C14 1.516(2) . ?
C13 H13A 0.9900 . ?
C13 H13B 0.9900 . ?
C14 N15 1.4664(19) . ?
C14 H14A 0.9900 . ?
C14 H14B 0.9900 . ?
N15 N16 1.3443(18) . ?
N15 C19 1.3457(19) . ?
N16 N17 1.3166(19) . ?
N17 C18 1.357(2) . ?
C18 C19 1.368(2) . ?
C18 C20 1.483(2) . ?
C19 H19 0.9500 . ?
C20 F21 1.327(2) . ?
C20 F22 1.327(2) . ?
C20 F23 1.329(2) . ?
C24 C25 1.524(2) . ?
C24 H24A 0.9900 . ?
C24 H24B 0.9900 . ?
C25 N26 1.466(2) . ?
C25 H25A 0.9900 . ?
C25 H25B 0.9900 . ?
N26 C30 1.3460(19) . ?
N26 N27 1.3477(19) . ?
N27 N28 1.3141(19) . ?
N28 C29 1.357(2) . ?
C29 C30 1.363(2) . ?
C29 C31 1.484(2) . ?
C30 H30 0.9500 . ?
C31 F32 1.330(2) . ?
C31 F33 1.335(2) . ?
C31 F34 1.338(2) . ?

loop_
_geom_torsion_atom_site_label_1
_geom_torsion_atom_site_label_2
_geom_torsion_atom_site_label_3
_geom_torsion_atom_site_label_4
_geom_torsion
_geom_torsion_site_symmetry_1
_geom_torsion_site_symmetry_2
_geom_torsion_site_symmetry_3
_geom_torsion_site_symmetry_4
_geom_torsion_publ_flag
C24 N1 C2 C3 -161.33(12) . . . . ?
C13 N1 C2 C3 76.32(16) . . . . ?
N1 C2 C3 N4 67.17(17) . . . . ?
C2 C3 N4 C8 -153.34(15) . . . . ?
C2 C3 N4 N5 35.3(2) . . . . ?
C8 N4 N5 N6 0.63(18) . . . . ?
C3 N4 N5 N6 173.32(13) . . . . ?
N4 N5 N6 C7 -0.74(17) . . . . ?
N5 N6 C7 C8 0.60(19) . . . . ?
N5 N6 C7 C9 -176.57(15) . . . . ?
N5 N4 C8 C7 -0.25(18) . . . . ?
C3 N4 C8 C7 -172.32(15) . . . . ?
N6 C7 C8 N4 -0.20(18) . . . . ?
C9 C7 C8 N4 176.66(16) . . . . ?
N6 C7 C9 F12 -58.6(2) . . . . ?
C8 C7 C9 F12 124.86(19) . . . . ?
N6 C7 C9 F10 -179.67(15) . . . . ?
C8 C7 C9 F10 3.8(3) . . . . ?
N6 C7 C9 F11 61.3(2) . . . . ?
C8 C7 C9 F11 -115.3(2) . . . . ?
C24 N1 C13 C14 75.45(16) . . . . ?
C2 N1 C13 C14 -162.47(13) . . . . ?
N1 C13 C14 N15 70.66(17) . . . . ?
C13 C14 N15 N16 126.26(14) . . . . ?
C13 C14 N15 C19 -56.1(2) . . . . ?
C19 N15 N16 N17 0.40(17) . . . . ?
C14 N15 N16 N17 178.46(13) . . . . ?
N15 N16 N17 C18 -0.26(17) . . . . ?
N16 N17 C18 C19 0.04(18) . . . . ?
N16 N17 C18 C20 -179.65(14) . . . . ?
N16 N15 C19 C18 -0.36(17) . . . . ?
C14 N15 C19 C18 -178.19(14) . . . . ?
N17 C18 C19 N15 0.19(17) . . . . ?
C20 C18 C19 N15 179.84(16) . . . . ?
N17 C18 C20 F21 177.06(15) . . . . ?
C19 C18 C20 F21 -2.6(2) . . . . ?
N17 C18 C20 F22 57.1(2) . . . . ?
C19 C18 C20 F22 -122.51(19) . . . . ?
N17 C18 C20 F23 -63.8(2) . . . . ?
C19 C18 C20 F23 116.58(19) . . . . ?
C2 N1 C24 C25 79.04(16) . . . . ?
C13 N1 C24 C25 -159.20(13) . . . . ?
N1 C24 C25 N26 62.76(19) . . . . ?
C24 C25 N26 C30 -128.80(17) . . . . ?
C24 C25 N26 N27 53.76(19) . . . . ?
C30 N26 N27 N28 -0.27(17) . . . . ?
C25 N26 N27 N28 177.58(13) . . . . ?
N26 N27 N28 C29 0.02(17) . . . . ?
N27 N28 C29 C30 0.24(18) . . . . ?
N27 N28 C29 C31 -179.06(14) . . . . ?
N27 N26 C30 C29 0.40(17) . . . . ?
C25 N26 C30 C29 -177.24(14) . . . . ?
N28 C29 C30 N26 -0.38(18) . . . . ?
C31 C29 C30 N26 178.85(15) . . . . ?
N28 C29 C31 F32 83.0(2) . . . . ?
C30 C29 C31 F32 -96.1(2) . . . . ?
N28 C29 C31 F33 -156.49(15) . . . . ?
C30 C29 C31 F33 24.4(2) . . . . ?
N28 C29 C31 F34 -37.3(2) . . . . ?
C30 C29 C31 F34 143.55(17) . . . . ?

loop_
_cod_related_entry_id
_cod_related_entry_database
_cod_related_entry_code
1 ChemSpider 30653744
